data_7100886
loop_
_publ_author_name
'Malcolm Chisholm'
'Judith C. Gallucci'
'Gulsah Yaman'

_publ_section_title
;
A Tris-pyrazolylborate Ligand with Hemilabile O-Donor
Groups. Examples of ?3, ?5, ?6 and Bridging Modes of Bonding
to Li+, Na+, K+, Tl+ and Ca2+ Ions
;
_journal_name_full 'Chemical Communications'
_journal_paper_doi 10.1039/b517640a
_journal_year 2006
_chemical_formula_moiety 'C56 H94 B2 K2 N14 O7'
_chemical_formula_sum 'C56 H94 B2 K2 N14 O7'
_chemical_formula_weight 1175.28
_space_group_IT_number 2
_symmetry_cell_setting triclinic
_symmetry_Int_Tables_number 2
_symmetry_space_group_name_Hall '-P 1'
_symmetry_space_group_name_H-M 'P -1'
_cell_angle_alpha 75.219(4)
_cell_angle_beta 78.293(5)
_cell_angle_gamma 63.403(5)
_cell_formula_units_Z 2
_cell_length_a 13.163(1)
_cell_length_b 13.629(1)
_cell_length_c 21.637(2)
_cell_measurement_temperature 150(2)
_cell_volume 3338.3(5)
_diffrn_ambient_temperature 150(2)
_exptl_crystal_density_diffrn 1.169
_cod_database_code 7100886

loop_
_symmetry_equiv_pos_as_xyz
'x, y, z'
'-x, -y, -z'

loop_
_atom_site_label
_atom_site_type_symbol
_atom_site_fract_x
_atom_site_fract_y
_atom_site_fract_z
_atom_site_U_iso_or_equiv
_atom_site_adp_type
_atom_site_occupancy
_atom_site_symmetry_multiplicity
_atom_site_calc_flag
_atom_site_refinement_flags
_atom_site_disorder_assembly
_atom_site_disorder_group
C1 C 0.17825(16) 0.24591(16) 0.31403(10) 0.0291(4) Uani 1 1 d . . .
C2 C 0.14304(17) 0.24690(18) 0.25724(10) 0.0377(5) Uani 1 1 d . . .
H2 H 0.068 0.2853 0.2443 0.045 Uiso 1 1 calc R . .
C3 C 0.23993(17) 0.18042(17) 0.22391(10) 0.0334(5) Uani 1 1 d . . .
H3 H 0.2439 0.1638 0.1832 0.04 Uiso 1 1 calc R . .
C4 C 0.10975(17) 0.29917(18) 0.37132(10) 0.0348(5) Uani 1 1 d . . .
C5 C -0.01817(18) 0.3502(2) 0.36369(13) 0.0503(6) Uani 1 1 d . . .
H5A H -0.0352 0.4106 0.326 0.075 Uiso 1 1 calc R . .
H5B H -0.0623 0.38 0.4022 0.075 Uiso 1 1 calc R . .
H5C H -0.0388 0.2925 0.3581 0.075 Uiso 1 1 calc R . .
C6 C 0.1344(2) 0.21089(19) 0.43322(11) 0.0437(5) Uani 1 1 d . . .
H6A H 0.1125 0.1521 0.4308 0.066 Uiso 1 1 calc R . .
H6B H 0.0903 0.2459 0.4701 0.066 Uiso 1 1 calc R . .
H6C H 0.2161 0.1782 0.4383 0.066 Uiso 1 1 calc R . .
C7 C 0.14576(18) 0.38948(18) 0.37451(11) 0.0376(5) Uani 1 1 d . . .
H7A H 0.2272 0.3552 0.3822 0.045 Uiso 1 1 calc R . .
H7B H 0.1364 0.4431 0.3332 0.045 Uiso 1 1 calc R . .
C8 C 0.1119(2) 0.5266(2) 0.43324(14) 0.0544(6) Uani 1 1 d . . .
H8A H 0.1913 0.4891 0.4436 0.082 Uiso 1 1 calc R . .
H8B H 0.0626 0.5643 0.4683 0.082 Uiso 1 1 calc R . .
H8C H 0.1061 0.5818 0.3934 0.082 Uiso 1 1 calc R . .
C9 C 0.46057(16) -0.08441(16) 0.12674(9) 0.0293(4) Uani 1 1 d . . .
C10 C 0.51766(18) -0.02202(17) 0.08675(9) 0.0324(5) Uani 1 1 d . . .
H10 H 0.5477 -0.0247 0.0431 0.039 Uiso 1 1 calc R . .
C11 C 0.52074(17) 0.04393(16) 0.12446(9) 0.0300(4) Uani 1 1 d . . .
H11 H 0.5537 0.0963 0.1114 0.036 Uiso 1 1 calc R . .
C12 C 0.43371(18) -0.17392(17) 0.11353(10) 0.0336(5) Uani 1 1 d . . .
C13 C 0.3125(2) -0.1212(2) 0.09303(12) 0.0473(6) Uani 1 1 d . . .
H13A H 0.2579 -0.0817 0.1261 0.071 Uiso 1 1 calc R . .
H13B H 0.2932 -0.18 0.0876 0.071 Uiso 1 1 calc R . .
H13C H 0.3088 -0.0684 0.0523 0.071 Uiso 1 1 calc R . .
C14 C 0.5191(2) -0.23209(18) 0.06043(10) 0.0400(5) Uani 1 1 d . . .
H14A H 0.5149 -0.1771 0.0206 0.06 Uiso 1 1 calc R . .
H14B H 0.5003 -0.29 0.0533 0.06 Uiso 1 1 calc R . .
H14C H 0.5965 -0.2664 0.0735 0.06 Uiso 1 1 calc R . .
C15 C 0.43698(19) -0.25928(18) 0.17499(10) 0.0385(5) Uani 1 1 d . . .
H15A H 0.3811 -0.2216 0.209 0.046 Uiso 1 1 calc R . .
H15B H 0.4156 -0.3158 0.1673 0.046 Uiso 1 1 calc R . .
C16 C 0.5492(3) -0.3786(3) 0.25769(13) 0.0698(8) Uani 1 1 d . . .
H16A H 0.5038 -0.33 0.2889 0.105 Uiso 1 1 calc R . .
H16B H 0.6279 -0.4207 0.269 0.105 Uiso 1 1 calc R . .
H16C H 0.5163 -0.4306 0.2584 0.105 Uiso 1 1 calc R . .
C17 C 0.60707(16) -0.18483(16) 0.35673(9) 0.0275(4) Uani 1 1 d . . .
C18 C 0.49589(17) -0.17425(18) 0.38043(10) 0.0347(5) Uani 1 1 d . . .
H18 H 0.474 -0.2232 0.4143 0.042 Uiso 1 1 calc R . .
C19 C 0.42586(17) -0.07812(17) 0.34418(10) 0.0317(4) Uani 1 1 d . . .
H19 H 0.3448 -0.048 0.3484 0.038 Uiso 1 1 calc R . .
C20 C 0.71689(17) -0.27324(17) 0.38372(10) 0.0318(4) Uani 1 1 d . . .
C21 C 0.71429(19) -0.38828(18) 0.40032(11) 0.0410(5) Uani 1 1 d . . .
H21A H 0.6483 -0.3861 0.4315 0.061 Uiso 1 1 calc R . .
H21B H 0.7846 -0.444 0.4189 0.061 Uiso 1 1 calc R . .
H21C H 0.7083 -0.4083 0.3612 0.061 Uiso 1 1 calc R . .
C22 C 0.7272(2) -0.2430(2) 0.44539(11) 0.0436(5) Uani 1 1 d . . .
H22A H 0.7301 -0.1699 0.435 0.065 Uiso 1 1 calc R . .
H22B H 0.7972 -0.2998 0.4639 0.065 Uiso 1 1 calc R . .
H22C H 0.6609 -0.2402 0.4765 0.065 Uiso 1 1 calc R . .
C23 C 0.82311(17) -0.27768(18) 0.33821(10) 0.0354(5) Uani 1 1 d . . .
H23A H 0.8227 -0.2024 0.3266 0.042 Uiso 1 1 calc R . .
H23B H 0.8919 -0.329 0.3605 0.042 Uiso 1 1 calc R . .
C24 C 0.93817(19) -0.3355(2) 0.24511(12) 0.0509(6) Uani 1 1 d . . .
H24A H 0.9536 -0.2693 0.2379 0.076 Uiso 1 1 calc R . .
H24B H 0.9384 -0.3524 0.2037 0.076 Uiso 1 1 calc R . .
H24C H 0.9973 -0.3992 0.2692 0.076 Uiso 1 1 calc R . .
C25 C 0.9367(2) -0.21598(18) 0.05441(12) 0.0463(6) Uani 1 1 d . . .
C26 C 1.0435(2) -0.2232(3) 0.05928(18) 0.0811(11) Uani 1 1 d . . .
H26 H 1.1147 -0.267 0.0385 0.097 Uiso 1 1 calc R . .
C27 C 1.0248(2) -0.1541(2) 0.10011(17) 0.0700(9) Uani 1 1 d . . .
H27 H 1.0817 -0.1409 0.113 0.084 Uiso 1 1 calc R . .
C28 C 0.9064(2) -0.27677(19) 0.01709(11) 0.0497(6) Uani 1 1 d . . .
C29 C 0.7899(3) -0.2053(2) -0.00755(13) 0.0653(8) Uani 1 1 d . . .
H29A H 0.7323 -0.1815 0.0286 0.098 Uiso 1 1 calc R . .
H29B H 0.7702 -0.249 -0.0288 0.098 Uiso 1 1 calc R . .
H29C H 0.7921 -0.1394 -0.0383 0.098 Uiso 1 1 calc R . .
C30 C 0.9981(3) -0.3095(2) -0.04071(14) 0.0788(10) Uani 1 1 d . . .
H30A H 1.0033 -0.2421 -0.068 0.118 Uiso 1 1 calc R . .
H30B H 0.9765 -0.3465 -0.0658 0.118 Uiso 1 1 calc R . .
H30C H 1.0723 -0.3604 -0.0248 0.118 Uiso 1 1 calc R . .
C31 C 0.9096(2) -0.38684(19) 0.05862(12) 0.0474(6) Uani 1 1 d . . .
H31A H 0.8918 -0.427 0.0332 0.057 Uiso 1 1 calc R . .
H31B H 0.9874 -0.4343 0.0718 0.057 Uiso 1 1 calc R . .
C32 C 0.8324(3) -0.4710(2) 0.15170(16) 0.0787(10) Uani 1 1 d . . .
H32A H 0.8136 -0.5093 0.1261 0.118 Uiso 1 1 calc R . .
H32B H 0.7764 -0.4564 0.1895 0.118 Uiso 1 1 calc R . .
H32C H 0.9089 -0.5183 0.1656 0.118 Uiso 1 1 calc R . .
C33 C 1.02166(17) -0.04373(17) 0.27911(10) 0.0345(5) Uani 1 1 d . . .
C34 C 1.06970(19) 0.0088(2) 0.22496(11) 0.0426(5) Uani 1 1 d . . .
H34 H 1.1322 0.0273 0.2225 0.051 Uiso 1 1 calc R . .
C35 C 1.00701(19) 0.02783(19) 0.17640(11) 0.0406(5) Uani 1 1 d . . .
H35 H 1.0181 0.063 0.1332 0.049 Uiso 1 1 calc R . .
C36 C 1.05948(18) -0.08806(18) 0.34605(10) 0.0369(5) Uani 1 1 d . . .
C37 C 0.9700(2) -0.1168(2) 0.39432(12) 0.0497(6) Uani 1 1 d . . .
H37A H 0.8972 -0.0503 0.394 0.075 Uiso 1 1 calc R . .
H37B H 0.9954 -0.1419 0.4374 0.075 Uiso 1 1 calc R . .
H37C H 0.9599 -0.1764 0.3824 0.075 Uiso 1 1 calc R . .
C38 C 1.0822(2) -0.0019(2) 0.36822(13) 0.0508(6) Uani 1 1 d . . .
H38A H 1.1381 0.0182 0.3369 0.076 Uiso 1 1 calc R . .
H38B H 1.1121 -0.034 0.4102 0.076 Uiso 1 1 calc R . .
H38C H 1.0107 0.065 0.3717 0.076 Uiso 1 1 calc R . .
C39 C 1.1700(2) -0.1941(2) 0.34176(11) 0.0470(6) Uani 1 1 d . . .
H39A H 1.1573 -0.2452 0.322 0.056 Uiso 1 1 calc R . .
H39B H 1.2306 -0.1745 0.3142 0.056 Uiso 1 1 calc R . .
C40 C 1.3096(2) -0.3443(2) 0.40180(14) 0.0588(7) Uani 1 1 d . . .
H40A H 1.304 -0.393 0.3775 0.088 Uiso 1 1 calc R . .
H40B H 1.3257 -0.3846 0.4457 0.088 Uiso 1 1 calc R . .
H40C H 1.3714 -0.322 0.3809 0.088 Uiso 1 1 calc R . .
C41 C 0.64117(17) 0.25865(17) 0.11110(10) 0.0317(4) Uani 1 1 d . A .
C42 C 0.68988(19) 0.23382(19) 0.05020(10) 0.0407(5) Uani 1 1 d . . .
H42 H 0.6701 0.2811 0.0098 0.049 Uiso 1 1 calc R . .
C43 C 0.77229(18) 0.12679(19) 0.06135(10) 0.0382(5) Uani 1 1 d . . .
H43 H 0.8209 0.0855 0.0293 0.046 Uiso 1 1 calc R . .
C44 C 0.5434(2) 0.36607(18) 0.12646(11) 0.0440(6) Uani 1 1 d . . .
C45 C 0.4377(3) 0.3770(3) 0.0994(2) 0.1035(15) Uani 0.383(4) 1 d P A 1
H45A H 0.3739 0.4488 0.1048 0.155 Uiso 0.383(4) 1 calc PR A 1
H45B H 0.4164 0.316 0.1226 0.155 Uiso 0.383(4) 1 calc PR A 1
H45C H 0.4561 0.373 0.0536 0.155 Uiso 0.383(4) 1 calc PR A 1
C45A C 0.4377(3) 0.3770(3) 0.0994(2) 0.1035(15) Uani 0.617(4) 1 d P A 2
H45D H 0.4525 0.384 0.0521 0.124 Uiso 0.617(4) 1 calc PR A 2
H45E H 0.4247 0.3086 0.1173 0.124 Uiso 0.617(4) 1 calc PR A 2
C46 C 0.5761(4) 0.4615(3) 0.0998(2) 0.1186(18) Uani 1 1 d . A .
H46A H 0.641 0.4502 0.1206 0.178 Uiso 1 1 calc R . .
H46B H 0.5112 0.5313 0.1079 0.178 Uiso 1 1 calc R . .
H46C H 0.5974 0.4658 0.0534 0.178 Uiso 1 1 calc R . .
C47 C 0.5086(2) 0.3596(2) 0.19806(14) 0.0608(7) Uani 0.383(4) 1 d P A 1
H47A H 0.4827 0.2992 0.2164 0.073 Uiso 0.383(4) 1 calc PR A 1
H47B H 0.572 0.3475 0.2212 0.073 Uiso 0.383(4) 1 calc PR A 1
C47A C 0.5086(2) 0.3596(2) 0.19806(14) 0.0608(7) Uani 0.617(4) 1 d P A 2
H47C H 0.5727 0.3485 0.2195 0.091 Uiso 0.617(4) 1 calc PR A 2
H47D H 0.4873 0.2967 0.2152 0.091 Uiso 0.617(4) 1 calc PR A 2
H47E H 0.4433 0.4292 0.2058 0.091 Uiso 0.617(4) 1 calc PR A 2
C48 C 0.3368(6) 0.4614(6) 0.2547(3) 0.062(2) Uani 0.383(4) 1 d P A 1
H48A H 0.298 0.4181 0.2487 0.093 Uiso 0.383(4) 1 calc PR A 1
H48B H 0.2803 0.5369 0.2595 0.093 Uiso 0.383(4) 1 calc PR A 1
H48C H 0.3772 0.4247 0.2933 0.093 Uiso 0.383(4) 1 calc PR A 1
C48A C 0.2365(5) 0.4717(6) 0.1040(5) 0.128(3) Uani 0.617(4) 1 d P A 2
H48D H 0.2463 0.4525 0.0619 0.192 Uiso 0.617(4) 1 calc PR A 2
H48E H 0.1741 0.546 0.105 0.192 Uiso 0.617(4) 1 calc PR A 2
H48F H 0.2182 0.4166 0.1375 0.192 Uiso 0.617(4) 1 calc PR A 2
C49 C 0.58433(16) 0.20222(16) 0.41257(9) 0.0277(4) Uani 1 1 d . . .
C50 C 0.60545(17) 0.09216(17) 0.44369(9) 0.0318(4) Uani 1 1 d . . .
H50 H 0.6614 0.0444 0.4724 0.038 Uiso 1 1 calc R . .
C51 C 0.52776(17) 0.06818(18) 0.42371(9) 0.0325(5) Uani 1 1 d . A .
H51 H 0.5194 -0.0001 0.4361 0.039 Uiso 1 1 calc R . .
C52 C 0.64237(17) 0.27506(17) 0.41527(9) 0.0313(4) Uani 1 1 d . . .
C53 C 0.74143(18) 0.20992(19) 0.45722(11) 0.0390(5) Uani 1 1 d . . .
H53A H 0.7126 0.1837 0.5006 0.058 Uiso 1 1 calc R . .
H53B H 0.7768 0.2587 0.4592 0.058 Uiso 1 1 calc R . .
H53C H 0.7984 0.1457 0.4386 0.058 Uiso 1 1 calc R . .
C54 C 0.55477(19) 0.37931(19) 0.44207(11) 0.0415(5) Uani 1 1 d . . .
H54A H 0.4905 0.4189 0.4158 0.062 Uiso 1 1 calc R . .
H54B H 0.5911 0.4288 0.441 0.062 Uiso 1 1 calc R . .
H54C H 0.5269 0.3567 0.4865 0.062 Uiso 1 1 calc R . .
C55 C 0.68590(19) 0.31690(18) 0.34751(10) 0.0366(5) Uani 1 1 d . A .
H55A H 0.6205 0.3641 0.3218 0.044 Uiso 1 1 calc R . .
H55B H 0.725 0.3632 0.3496 0.044 Uiso 1 1 calc R . .
C56 C 0.8206(2) 0.2604(2) 0.25879(11) 0.0493(6) Uani 1 1 d . A .
H56A H 0.7644 0.3141 0.2292 0.074 Uiso 1 1 calc R . .
H56B H 0.8716 0.1953 0.2392 0.074 Uiso 1 1 calc R . .
H56C H 0.8654 0.2956 0.2676 0.074 Uiso 1 1 calc R . .
B1 B 0.45502(18) 0.06536(18) 0.24434(10) 0.0263(5) Uani 1 1 d . . .
H1 H 0.5032 0.1074 0.2381 0.032 Uiso 1 1 calc R . .
B2 B 0.84432(19) -0.02403(19) 0.16456(11) 0.0316(5) Uani 1 1 d . . .
H2A H 0.7922 -0.0519 0.1965 0.038 Uiso 1 1 calc R . .
K1 K 0.69203(3) 0.07384(4) 0.29191(2) 0.03018(11) Uani 1 1 d . A .
K2 K 0.68888(4) -0.19377(4) 0.18625(2) 0.03198(12) Uani 1 1 d . . .
N1 N 0.32773(13) 0.14314(13) 0.25876(7) 0.0272(4) Uani 1 1 d . . .
N2 N 0.29095(13) 0.18404(13) 0.31441(8) 0.0300(4) Uani 1 1 d . . .
N3 N 0.46878(13) 0.02099(13) 0.18324(7) 0.0270(3) Uani 1 1 d . . .
N4 N 0.43094(13) -0.05854(13) 0.18543(8) 0.0288(4) Uani 1 1 d . . .
N5 N 0.49029(12) -0.03335(13) 0.30180(7) 0.0250(3) Uani 1 1 d . . .
N6 N 0.60412(13) -0.09911(13) 0.30895(7) 0.0265(3) Uani 1 1 d . . .
N7 N 0.91269(14) -0.10787(14) 0.11900(9) 0.0363(4) Uani 1 1 d . . .
N8 N 0.85694(15) -0.14641(14) 0.09131(8) 0.0363(4) Uani 1 1 d . . .
N9 N 0.92659(14) -0.01188(14) 0.20031(8) 0.0330(4) Uani 1 1 d . . .
N10 N 0.93545(14) -0.05682(14) 0.26431(8) 0.0320(4) Uani 1 1 d . . .
N11 N 0.77291(13) 0.08984(13) 0.12503(8) 0.0297(4) Uani 1 1 d . A .
N12 N 0.69129(14) 0.17150(14) 0.15681(8) 0.0319(4) Uani 1 1 d . . .
N13 N 0.46633(14) 0.15910(14) 0.38347(8) 0.0317(4) Uani 1 1 d . . .
H13 H 0.4109 0.1638 0.3644 0.038 Uiso 1 1 calc R A .
N14 N 0.49898(14) 0.24323(14) 0.37533(8) 0.0326(4) Uani 1 1 d . A .
O1 O 0.07700(13) 0.44653(13) 0.42529(8) 0.0488(4) Uani 1 1 d . . .
O2 O 0.54881(13) -0.31298(12) 0.19582(7) 0.0407(4) Uani 1 1 d . . .
O3 O 0.82915(11) -0.31465(12) 0.28093(7) 0.0386(3) Uani 1 1 d . . .
O4 O 0.83021(15) -0.36815(13) 0.11390(8) 0.0512(4) Uani 1 1 d . . .
O5 O 1.20516(15) -0.24805(15) 0.40369(8) 0.0589(5) Uani 1 1 d . . .
O6 O 0.4162(4) 0.4679(3) 0.2004(2) 0.0556(15) Uani 0.383(4) 1 d P A 1
O6A O 0.3384(3) 0.4716(2) 0.11513(17) 0.0709(11) Uani 0.617(4) 1 d P A 2
O7 O 0.76297(13) 0.22570(13) 0.31740(7) 0.0416(4) Uani 1 1 d . . .

loop_
_atom_site_aniso_label
_atom_site_aniso_U_11
_atom_site_aniso_U_22
_atom_site_aniso_U_33
_atom_site_aniso_U_23
_atom_site_aniso_U_13
_atom_site_aniso_U_12
C1 0.0249(10) 0.0222(10) 0.0386(11) -0.0073(8) -0.0040(8) -0.0072(8)
C2 0.0262(10) 0.0397(13) 0.0404(12) -0.0073(10) -0.0116(9) -0.0047(9)
C3 0.0317(11) 0.0357(12) 0.0316(11) -0.0064(9) -0.0098(9) -0.0102(9)
C4 0.0265(10) 0.0318(11) 0.0451(12) -0.0170(10) -0.0006(9) -0.0074(9)
C5 0.0275(11) 0.0549(16) 0.0698(17) -0.0347(13) 0.0029(11) -0.0096(11)
C6 0.0530(14) 0.0402(13) 0.0414(13) -0.0173(10) 0.0051(10) -0.0215(11)
C7 0.0322(11) 0.0298(11) 0.0479(13) -0.0156(10) -0.0020(9) -0.0069(9)
C8 0.0589(16) 0.0406(14) 0.0706(17) -0.0237(13) -0.0100(13) -0.0186(12)
C9 0.0313(10) 0.0239(10) 0.0303(10) -0.0079(8) -0.0079(8) -0.0061(8)
C10 0.0410(11) 0.0282(11) 0.0245(10) -0.0042(8) -0.0041(8) -0.0115(9)
C11 0.0353(11) 0.0224(10) 0.0292(10) -0.0018(8) -0.0048(8) -0.0103(9)
C12 0.0382(11) 0.0304(11) 0.0356(11) -0.0118(9) -0.0055(9) -0.0136(9)
C13 0.0460(13) 0.0467(14) 0.0574(15) -0.0224(12) -0.0122(11) -0.0170(11)
C14 0.0552(14) 0.0311(12) 0.0344(11) -0.0111(9) -0.0033(10) -0.0167(10)
C15 0.0460(13) 0.0361(12) 0.0401(12) -0.0148(10) 0.0015(10) -0.0213(10)
C16 0.090(2) 0.069(2) 0.0460(15) 0.0138(14) -0.0141(15) -0.0398(18)
C17 0.0303(10) 0.0235(10) 0.0283(10) -0.0065(8) -0.0036(8) -0.0097(8)
C18 0.0315(11) 0.0327(12) 0.0367(11) 0.0002(9) -0.0016(9) -0.0148(9)
C19 0.0239(10) 0.0330(11) 0.0377(11) -0.0079(9) -0.0006(8) -0.0117(9)
C20 0.0300(10) 0.0263(11) 0.0339(11) -0.0034(8) -0.0069(8) -0.0070(9)
C21 0.0403(12) 0.0270(11) 0.0457(13) -0.0020(10) -0.0040(10) -0.0080(10)
C22 0.0449(13) 0.0378(13) 0.0399(12) -0.0066(10) -0.0154(10) -0.0060(10)
C23 0.0285(10) 0.0312(11) 0.0406(12) -0.0023(9) -0.0101(9) -0.0070(9)
C24 0.0332(12) 0.0491(15) 0.0482(14) -0.0022(11) 0.0010(10) -0.0035(11)
C25 0.0541(14) 0.0283(12) 0.0516(14) -0.0153(10) 0.0218(11) -0.0201(11)
C26 0.0538(17) 0.070(2) 0.133(3) -0.070(2) 0.0532(18) -0.0377(15)
C27 0.0401(14) 0.0584(17) 0.122(3) -0.0499(18) 0.0312(15) -0.0291(13)
C28 0.0688(16) 0.0293(12) 0.0444(13) -0.0162(10) 0.0168(12) -0.0191(12)
C29 0.097(2) 0.0395(15) 0.0543(16) -0.0180(12) -0.0095(15) -0.0182(15)
C30 0.122(3) 0.0437(16) 0.0604(18) -0.0264(14) 0.0423(18) -0.0378(17)
C31 0.0565(15) 0.0304(12) 0.0522(14) -0.0171(11) 0.0110(11) -0.0172(11)
C32 0.098(2) 0.0407(16) 0.083(2) -0.0117(15) 0.0341(18) -0.0346(16)
C33 0.0279(10) 0.0305(11) 0.0447(12) -0.0115(9) -0.0001(9) -0.0109(9)
C34 0.0382(12) 0.0446(14) 0.0536(14) -0.0109(11) 0.0000(10) -0.0258(11)
C35 0.0422(12) 0.0376(13) 0.0448(13) -0.0047(10) 0.0006(10) -0.0229(10)
C36 0.0333(11) 0.0361(12) 0.0428(12) -0.0118(10) -0.0031(9) -0.0139(10)
C37 0.0449(13) 0.0638(17) 0.0440(13) -0.0102(12) -0.0016(11) -0.0271(13)
C38 0.0478(14) 0.0478(15) 0.0626(16) -0.0182(12) -0.0108(12) -0.0190(12)
C39 0.0444(13) 0.0445(14) 0.0457(14) -0.0116(11) -0.0062(11) -0.0107(11)
C40 0.0495(15) 0.0484(16) 0.0710(18) -0.0165(13) -0.0180(13) -0.0061(12)
C41 0.0376(11) 0.0285(11) 0.0330(11) -0.0057(9) -0.0072(9) -0.0159(9)
C42 0.0499(13) 0.0374(13) 0.0303(11) 0.0000(9) -0.0065(10) -0.0167(11)
C43 0.0414(12) 0.0406(13) 0.0287(11) -0.0097(9) 0.0038(9) -0.0152(10)
C44 0.0568(14) 0.0260(11) 0.0452(13) -0.0099(10) -0.0154(11) -0.0080(10)
C45 0.068(2) 0.084(2) 0.139(3) -0.068(2) -0.051(2) 0.0268(18)
C45A 0.068(2) 0.084(2) 0.139(3) -0.068(2) -0.051(2) 0.0268(18)
C46 0.179(4) 0.0391(18) 0.114(3) -0.0269(19) 0.069(3) -0.053(2)
C47 0.0578(16) 0.0387(14) 0.0707(18) -0.0199(13) 0.0071(13) -0.0075(12)
C47A 0.0578(16) 0.0387(14) 0.0707(18) -0.0199(13) 0.0071(13) -0.0075(12)
C48 0.056(4) 0.046(4) 0.060(4) -0.013(3) 0.011(3) -0.005(3)
C48A 0.041(3) 0.091(5) 0.232(9) -0.041(5) -0.033(4) 0.003(3)
C49 0.0258(10) 0.0300(11) 0.0265(10) -0.0094(8) -0.0008(8) -0.0096(8)
C50 0.0337(11) 0.0314(11) 0.0305(10) -0.0038(9) -0.0062(8) -0.0136(9)
C51 0.0376(11) 0.0317(11) 0.0307(11) -0.0071(9) -0.0013(9) -0.0169(9)
C52 0.0329(11) 0.0290(11) 0.0340(11) -0.0090(9) -0.0046(8) -0.0125(9)
C53 0.0369(12) 0.0425(13) 0.0438(12) -0.0119(10) -0.0093(10) -0.0180(10)
C54 0.0442(13) 0.0353(12) 0.0472(13) -0.0157(10) -0.0016(10) -0.0156(10)
C55 0.0435(12) 0.0308(12) 0.0409(12) -0.0094(9) -0.0036(9) -0.0193(10)
C56 0.0507(14) 0.0600(16) 0.0450(14) -0.0148(12) 0.0070(11) -0.0323(13)
B1 0.0272(11) 0.0207(11) 0.0307(11) -0.0071(9) -0.0050(9) -0.0078(9)
B2 0.0311(12) 0.0279(12) 0.0348(12) -0.0062(10) 0.0028(10) -0.0138(10)
K1 0.0294(2) 0.0311(2) 0.0305(2) -0.00853(18) -0.00051(17) -0.01275(19)
K2 0.0324(2) 0.0267(2) 0.0332(2) -0.00594(18) -0.00375(18) -0.00888(19)
N1 0.0281(8) 0.0232(8) 0.0305(9) -0.0089(7) -0.0060(7) -0.0074(7)
N2 0.0261(8) 0.0268(9) 0.0356(9) -0.0138(7) -0.0055(7) -0.0047(7)
N3 0.0293(8) 0.0216(8) 0.0300(9) -0.0074(7) -0.0039(7) -0.0088(7)
N4 0.0311(9) 0.0247(9) 0.0316(9) -0.0092(7) -0.0028(7) -0.0105(7)
N5 0.0225(8) 0.0233(8) 0.0278(8) -0.0080(7) -0.0023(6) -0.0067(7)
N6 0.0232(8) 0.0249(9) 0.0287(8) -0.0066(7) -0.0031(6) -0.0068(7)
N7 0.0333(9) 0.0292(9) 0.0456(10) -0.0109(8) 0.0071(8) -0.0147(8)
N8 0.0407(10) 0.0268(9) 0.0378(10) -0.0104(8) 0.0043(8) -0.0121(8)
N9 0.0304(9) 0.0287(9) 0.0380(10) -0.0026(8) -0.0012(7) -0.0134(7)
N10 0.0282(9) 0.0275(9) 0.0375(10) -0.0055(7) -0.0013(7) -0.0104(7)
N11 0.0313(9) 0.0275(9) 0.0294(9) -0.0080(7) 0.0011(7) -0.0119(7)
N12 0.0366(9) 0.0271(9) 0.0311(9) -0.0092(7) -0.0015(7) -0.0113(8)
N13 0.0278(9) 0.0375(10) 0.0349(9) -0.0131(8) -0.0046(7) -0.0141(8)
N14 0.0310(9) 0.0318(10) 0.0361(9) -0.0092(7) -0.0067(7) -0.0112(8)
O1 0.0458(9) 0.0386(9) 0.0671(11) -0.0299(8) 0.0027(8) -0.0150(7)
O2 0.0519(9) 0.0326(8) 0.0353(8) -0.0017(6) -0.0066(7) -0.0173(7)
O3 0.0277(7) 0.0408(9) 0.0381(8) -0.0084(7) -0.0018(6) -0.0064(6)
O4 0.0628(11) 0.0296(8) 0.0553(10) -0.0119(7) 0.0161(8) -0.0213(8)
O5 0.0524(10) 0.0551(11) 0.0543(11) -0.0177(9) -0.0152(8) -0.0014(9)
O6 0.065(3) 0.030(2) 0.055(3) -0.011(2) 0.013(2) -0.012(2)
O6A 0.0518(19) 0.0415(18) 0.096(3) -0.0175(16) -0.0218(17) 0.0090(14)
O7 0.0488(9) 0.0387(9) 0.0401(8) -0.0128(7) 0.0086(7) -0.0232(7)

loop_
_geom_bond_atom_site_label_1
_geom_bond_atom_site_label_2
_geom_bond_distance
_geom_bond_site_symmetry_2
_geom_bond_publ_flag
C1 N2 1.339(2) . ?
C1 C2 1.394(3) . ?
C1 C4 1.515(3) . ?
C2 C3 1.376(3) . ?
C2 H2 0.95 . ?
C3 N1 1.340(2) . ?
C3 H3 0.95 . ?
C4 C7 1.524(3) . ?
C4 C6 1.533(3) . ?
C4 C5 1.534(3) . ?
C5 H5A 0.98 . ?
C5 H5B 0.98 . ?
C5 H5C 0.98 . ?
C6 H6A 0.98 . ?
C6 H6B 0.98 . ?
C6 H6C 0.98 . ?
C7 O1 1.426(3) . ?
C7 H7A 0.99 . ?
C7 H7B 0.99 . ?
C8 O1 1.418(3) . ?
C8 H8A 0.98 . ?
C8 H8B 0.98 . ?
C8 H8C 0.98 . ?
C9 N4 1.339(2) . ?
C9 C10 1.403(3) . ?
C9 C12 1.517(3) . ?
C9 K2 3.0807(19) . ?
C10 C11 1.377(3) . ?
C10 K2 3.141(2) . ?
C10 H10 0.95 . ?
C11 N3 1.348(2) . ?
C11 K2 3.123(2) . ?
C11 H11 0.95 . ?
C12 C15 1.521(3) . ?
C12 C14 1.534(3) . ?
C12 C13 1.536(3) . ?
C13 H13A 0.98 . ?
C13 H13B 0.98 . ?
C13 H13C 0.98 . ?
C14 H14A 0.98 . ?
C14 H14B 0.98 . ?
C14 H14C 0.98 . ?
C15 O2 1.429(3) . ?
C15 H15A 0.99 . ?
C15 H15B 0.99 . ?
C16 O2 1.407(3) . ?
C16 H16A 0.98 . ?
C16 H16B 0.98 . ?
C16 H16C 0.98 . ?
C17 N6 1.340(2) . ?
C17 C18 1.403(3) . ?
C17 C20 1.519(3) . ?
C18 C19 1.367(3) . ?
C18 H18 0.95 . ?
C19 N5 1.340(2) . ?
C19 H19 0.95 . ?
C20 C23 1.524(3) . ?
C20 C21 1.531(3) . ?
C20 C22 1.540(3) . ?
C21 H21A 0.98 . ?
C21 H21B 0.98 . ?
C21 H21C 0.98 . ?
C22 H22A 0.98 . ?
C22 H22B 0.98 . ?
C22 H22C 0.98 . ?
C23 O3 1.428(3) . ?
C23 H23A 0.99 . ?
C23 H23B 0.99 . ?
C24 O3 1.427(3) . ?
C24 H24A 0.98 . ?
C24 H24B 0.98 . ?
C24 H24C 0.98 . ?
C25 N8 1.339(3) . ?
C25 C26 1.389(4) . ?
C25 C28 1.505(4) . ?
C26 C27 1.362(4) . ?
C26 H26 0.95 . ?
C27 N7 1.340(3) . ?
C27 H27 0.95 . ?
C28 C29 1.521(4) . ?
C28 C31 1.527(3) . ?
C28 C30 1.552(3) . ?
C29 H29A 0.98 . ?
C29 H29B 0.98 . ?
C29 H29C 0.98 . ?
C30 H30A 0.98 . ?
C30 H30B 0.98 . ?
C30 H30C 0.98 . ?
C31 O4 1.413(3) . ?
C31 H31A 0.99 . ?
C31 H31B 0.99 . ?
C32 O4 1.423(3) . ?
C32 H32A 0.98 . ?
C32 H32B 0.98 . ?
C32 H32C 0.98 . ?
C33 N10 1.334(3) . ?
C33 C34 1.401(3) . ?
C33 C36 1.512(3) . ?
C34 C35 1.369(3) . ?
C34 H34 0.95 . ?
C35 N9 1.352(3) . ?
C35 H35 0.95 . ?
C36 C37 1.529(3) . ?
C36 C39 1.531(3) . ?
C36 C38 1.536(3) . ?
C37 H37A 0.98 . ?
C37 H37B 0.98 . ?
C37 H37C 0.98 . ?
C38 H38A 0.98 . ?
C38 H38B 0.98 . ?
C38 H38C 0.98 . ?
C39 O5 1.412(3) . ?
C39 H39A 0.99 . ?
C39 H39B 0.99 . ?
C40 O5 1.415(3) . ?
C40 H40A 0.98 . ?
C40 H40B 0.98 . ?
C40 H40C 0.98 . ?
C41 N12 1.337(3) . ?
C41 C42 1.397(3) . ?
C41 C44 1.516(3) . ?
C42 C43 1.368(3) . ?
C42 H42 0.95 . ?
C43 N11 1.341(3) . ?
C43 H43 0.95 . ?
C44 C46 1.493(4) . ?
C44 C47 1.515(4) . ?
C44 C45 1.549(4) . ?
C45 H45A 0.98 . ?
C45 H45B 0.98 . ?
C45 H45C 0.98 . ?
C46 H46A 0.98 . ?
C46 H46B 0.98 . ?
C46 H46C 0.98 . ?
C47 O6 1.438(5) . ?
C47 H47A 0.99 . ?
C47 H47B 0.99 . ?
C48 O6 1.418(8) . ?
C48 H48A 0.98 . ?
C48 H48B 0.98 . ?
C48 H48C 0.98 . ?
C48A O6A 1.409(7) . ?
C48A H48D 0.98 . ?
C48A H48E 0.98 . ?
C48A H48F 0.98 . ?
C49 N14 1.341(2) . ?
C49 C50 1.403(3) . ?
C49 C52 1.517(3) . ?
C49 K1 3.2396(19) . ?
C50 C51 1.375(3) . ?
C50 K1 3.285(2) . ?
C50 H50 0.95 . ?
C51 N13 1.336(3) . ?
C51 K1 3.217(2) . ?
C51 H51 0.95 . ?
C52 C55 1.526(3) . ?
C52 C53 1.531(3) . ?
C52 C54 1.538(3) . ?
C53 H53A 0.98 . ?
C53 H53B 0.98 . ?
C53 H53C 0.98 . ?
C54 H54A 0.98 . ?
C54 H54B 0.98 . ?
C54 H54C 0.98 . ?
C55 O7 1.419(3) . ?
C55 H55A 0.99 . ?
C55 H55B 0.99 . ?
C56 O7 1.425(3) . ?
C56 H56A 0.98 . ?
C56 H56B 0.98 . ?
C56 H56C 0.98 . ?
B1 N3 1.536(3) . ?
B1 N5 1.547(3) . ?
B1 N1 1.547(3) . ?
B1 K1 3.534(2) . ?
B1 H1 1 . ?
B2 N9 1.538(3) . ?
B2 N11 1.538(3) . ?
B2 N7 1.543(3) . ?
B2 K1 3.260(2) . ?
B2 H2A 1 . ?
K1 O7 2.8251(15) . ?
K1 N12 2.8863(17) . ?
K1 N10 2.9071(17) . ?
K1 N6 2.9760(16) . ?
K1 N13 3.1299(17) . ?
K1 N14 3.1712(17) . ?
K1 N9 3.2084(17) . ?
K2 O3 2.7220(15) . ?
K2 N8 2.8789(18) . ?
K2 O4 2.8839(16) . ?
K2 O2 2.9047(16) . ?
K2 N6 3.0355(16) . ?
K2 N4 3.0543(17) . ?
K2 N3 3.0580(16) . ?
N1 N2 1.363(2) . ?
N3 N4 1.369(2) . ?
N5 N6 1.376(2) . ?
N7 N8 1.363(2) . ?
N9 N10 1.369(2) . ?
N11 N12 1.373(2) . ?
N13 N14 1.356(2) . ?
N13 H13 0.88 . ?
